data_1544172
loop_
_publ_author_name
'Qian, Mingxing'
'Engler-Chiurazzi, Elizabeth B'
'Lewis, Sara E.'
'Rath, Nigam P.'
'Simpkins, James W.'
'Covey, Douglas F.'

_publ_section_title
;
 Structure-activity studies of non-steroid analogues structurally-related
 to neuroprotective estrogens.
;
_journal_issue 41
_journal_name_full 'Organic &amp; biomolecular chemistry'
_journal_page_first 9790
_journal_page_last 9805
_journal_paper_doi 10.1039/c6ob01726f
_journal_volume 14
_journal_year 2016
_chemical_absolute_configuration ad
_chemical_formula_moiety 'C19 H26 O2'
_chemical_formula_sum 'C19 H26 O2'
_chemical_formula_weight 286.40
_space_group_crystal_system monoclinic
_space_group_IT_number 5
_space_group_name_Hall 'C 2y'
_space_group_name_H-M_alt 'C 1 2 1'
_symmetry_space_group_name_Hall 'C 2y'
_symmetry_space_group_name_H-M 'C 1 2 1'
_atom_sites_solution_hydrogens geom
_atom_sites_solution_primary direct
_atom_sites_solution_secondary difmap
_audit_creation_method SHELXL-2014/7
_audit_update_record
;
2016-02-01 deposited with the CCDC.
2016-09-20 downloaded from the CCDC.
;
_cell_angle_alpha 90
_cell_angle_beta 99.923(7)
_cell_angle_gamma 90
_cell_formula_units_Z 8
_cell_length_a 28.082(4)
_cell_length_b 9.2623(11)
_cell_length_c 12.2258(16)
_cell_measurement_reflns_used 9162
_cell_measurement_temperature 100(2)
_cell_measurement_theta_max 35.62
_cell_measurement_theta_min 2.43
_cell_volume 3132.4(7)
_computing_cell_refinement 'SAINT V8.34A (Bruker AXS Inc., 2013)'
_computing_data_collection 'Bruker APEX2'
_computing_data_reduction 'SAINT V8.34A (Bruker AXS Inc., 2013)'
_computing_molecular_graphics 'Bruker SHELXTL'
_computing_publication_material 'Bruker SHELXTL'
_computing_structure_refinement 'SHELXL-2014/7 (Sheldrick, 2014)'
_computing_structure_solution 'SHELXT-2013 (Sheldrick, 2008)'
_diffrn_ambient_temperature 100(2)
_diffrn_measured_fraction_theta_full 1.000
_diffrn_measured_fraction_theta_max 0.998
_diffrn_measurement_device_type 'Bruker APEX-II CCD'
_diffrn_measurement_method '\f and \w scans'
_diffrn_radiation_type MoK\a
_diffrn_radiation_wavelength 0.71073
_diffrn_reflns_av_R_equivalents 0.0313
_diffrn_reflns_av_unetI/netI 0.0311
_diffrn_reflns_Laue_measured_fraction_full 1.000
_diffrn_reflns_Laue_measured_fraction_max 0.998
_diffrn_reflns_limit_h_max 46
_diffrn_reflns_limit_h_min -46
_diffrn_reflns_limit_k_max 15
_diffrn_reflns_limit_k_min -15
_diffrn_reflns_limit_l_max 20
_diffrn_reflns_limit_l_min -20
_diffrn_reflns_number 62477
_diffrn_reflns_point_group_measured_fraction_full 0.994
_diffrn_reflns_point_group_measured_fraction_max 0.931
_diffrn_reflns_theta_full 25.242
_diffrn_reflns_theta_max 36.023
_diffrn_reflns_theta_min 1.472
_exptl_absorpt_coefficient_mu 0.077
_exptl_absorpt_correction_T_max 0.8625
_exptl_absorpt_correction_T_min 0.7431
_exptl_absorpt_correction_type multi-scan
_exptl_absorpt_process_details 'SADABS V2014/5 (Bruker AXS Inc.)'
_exptl_crystal_colour colourless
_exptl_crystal_density_diffrn 1.215
_exptl_crystal_density_method 'not measured'
_exptl_crystal_description rod
_exptl_crystal_F_000 1248
_exptl_crystal_size_max 0.409
_exptl_crystal_size_mid 0.334
_exptl_crystal_size_min 0.277
_refine_diff_density_max 0.418
_refine_diff_density_min -0.190
_refine_diff_density_rms 0.048
_refine_ls_abs_structure_details
; 
 Flack x determined using 4723 quotients [(I+)-(I-)]/[(I+)+(I-)] 
 (Parsons, Flack and Wagner, Acta Cryst. B69 (2013) 249-259). 
;
_refine_ls_abs_structure_Flack 0.05(19)
_refine_ls_extinction_method none
_refine_ls_goodness_of_fit_ref 1.021
_refine_ls_hydrogen_treatment constr
_refine_ls_matrix_type full
_refine_ls_number_parameters 385
_refine_ls_number_reflns 13883
_refine_ls_number_restraints 1
_refine_ls_restrained_S_all 1.021
_refine_ls_R_factor_all 0.0483
_refine_ls_R_factor_gt 0.0384
_refine_ls_shift/su_max 0.001
_refine_ls_shift/su_mean 0.000
_refine_ls_structure_factor_coef Fsqd
_refine_ls_weighting_details 'w=1/[\s^2^(Fo^2^)+(0.0693P)^2^+0.1980P] where P=(Fo^2^+2Fc^2^)/3'
_refine_ls_weighting_scheme calc
_refine_ls_wR_factor_gt 0.0984
_refine_ls_wR_factor_ref 0.1063
_reflns_Friedel_coverage 0.779
_reflns_Friedel_fraction_full 0.987
_reflns_Friedel_fraction_max 0.858
_reflns_number_gt 12210
_reflns_number_total 13883
_reflns_threshold_expression 'I > 2\s(I)'
_cod_data_source_file c6ob01726f3.cif
_cod_data_source_block d6409
_cod_depositor_comments 'Adding full bibliography for 1544171--1544174.cif.'
_cod_database_code 1544172
_shelx_shelxl_version_number 2014/7
_shelx_space_group_comment
; 
The symmetry employed for this shelxl refinement is uniquely defined 
by the following loop, which should always be used as a source of 
symmetry information in preference to the above space-group names. 
They are only intended as comments. 
;
_shelx_estimated_absorpt_t_min 0.969
_shelx_estimated_absorpt_t_max 0.979

loop_
_space_group_symop_operation_xyz
'x, y, z'
'-x, y, -z'
'x+1/2, y+1/2, z'
'-x+1/2, y+1/2, -z'

loop_
_atom_site_label
_atom_site_type_symbol
_atom_site_fract_x
_atom_site_fract_y
_atom_site_fract_z
_atom_site_U_iso_or_equiv
_atom_site_adp_type
_atom_site_occupancy
_atom_site_site_symmetry_order
_atom_site_calc_flag
_atom_site_refinement_flags_posn
_atom_site_refinement_flags_adp
O1 O 0.56224(3) 0.04857(11) 0.08231(7) 0.01964(17) Uani 1 1 d . .
H1 H 0.5403 0.0240 0.1173 0.029 Uiso 1 1 calc R U
O8 O 0.93055(3) 0.09483(12) 0.47331(8) 0.02425(19) Uani 1 1 d . .
O1' O 0.52617(3) -0.03299(11) 0.86231(7) 0.02068(17) Uani 1 1 d . .
H1' H 0.5425 -0.0125 0.9246 0.031 Uiso 1 1 calc R U
O8' O 0.90422(3) 0.06720(12) 1.11060(8) 0.02509(19) Uani 1 1 d . .
C1 C 0.58139(4) 0.18515(13) 0.12197(9) 0.01639(19) Uani 1 1 d . .
H1A H 0.5965 0.2298 0.0617 0.020 Uiso 1 1 calc R U
C2 C 0.54326(4) 0.29200(15) 0.15029(10) 0.0207(2) Uani 1 1 d . .
H2A H 0.5169 0.2397 0.1776 0.025 Uiso 1 1 calc R U
H2B H 0.5292 0.3488 0.0839 0.025 Uiso 1 1 calc R U
C3 C 0.57035(4) 0.39224(15) 0.24196(11) 0.0212(2) Uani 1 1 d . .
H3A H 0.5668 0.4948 0.2192 0.025 Uiso 1 1 calc R U
H3B H 0.5581 0.3795 0.3126 0.025 Uiso 1 1 calc R U
C4 C 0.65800(4) 0.37595(13) 0.35977(9) 0.01656(19) Uani 1 1 d . .
H4A H 0.6467 0.3289 0.4234 0.020 Uiso 1 1 calc R U
H4B H 0.6594 0.4814 0.3732 0.020 Uiso 1 1 calc R U
C5 C 0.74373(4) 0.33763(13) 0.45814(9) 0.01709(19) Uani 1 1 d . .
H5A H 0.7487 0.4420 0.4733 0.021 Uiso 1 1 calc R U
H5B H 0.7290 0.2961 0.5191 0.021 Uiso 1 1 calc R U
C6 C 0.83117(4) 0.30207(13) 0.54267(9) 0.01651(19) Uani 1 1 d . .
H6 H 0.8262 0.3685 0.5989 0.020 Uiso 1 1 calc R U
C7 C 0.87654(4) 0.24280(13) 0.54614(9) 0.0174(2) Uani 1 1 d . .
H7 H 0.9023 0.2681 0.6041 0.021 Uiso 1 1 calc R U
C8 C 0.88426(4) 0.14576(13) 0.46408(9) 0.01671(19) Uani 1 1 d . .
C9 C 0.84606(4) 0.10751(13) 0.38085(9) 0.01661(19) Uani 1 1 d . .
H9 H 0.8512 0.0404 0.3252 0.020 Uiso 1 1 calc R U
C10 C 0.75913(4) 0.12522(13) 0.28682(9) 0.01622(19) Uani 1 1 d . .
H10A H 0.7609 0.0200 0.2739 0.019 Uiso 1 1 calc R U
H10B H 0.7636 0.1748 0.2176 0.019 Uiso 1 1 calc R U
C11 C 0.66990(4) 0.12961(13) 0.21024(9) 0.01513(18) Uani 1 1 d . .
H11A H 0.6785 0.1777 0.1440 0.018 Uiso 1 1 calc R U
H11B H 0.6687 0.0243 0.1962 0.018 Uiso 1 1 calc R U
C12 C 0.60132(4) 0.09287(14) 0.31629(9) 0.0187(2) Uani 1 1 d . .
H12A H 0.5967 -0.0076 0.2915 0.028 Uiso 1 1 calc R U
H12B H 0.5704 0.1328 0.3289 0.028 Uiso 1 1 calc R U
H12C H 0.6248 0.0965 0.3856 0.028 Uiso 1 1 calc R U
C13 C 0.93971(5) -0.0049(2) 0.39192(13) 0.0412(5) Uani 1 1 d . .
H13A H 0.9211 -0.0932 0.3974 0.062 Uiso 1 1 calc R U
H13B H 0.9743 -0.0282 0.4040 0.062 Uiso 1 1 calc R U
H13C H 0.9302 0.0375 0.3180 0.062 Uiso 1 1 calc R U
C3A C 0.62320(4) 0.34364(12) 0.25383(9) 0.01534(18) Uani 1 1 d . .
H3A1 H 0.6367 0.3910 0.1923 0.018 Uiso 1 1 calc R U
C4A C 0.70842(4) 0.31952(12) 0.34946(9) 0.01407(17) Uani 1 1 d . .
H4A1 H 0.7206 0.3799 0.2923 0.017 Uiso 1 1 calc R U
C5A C 0.79221(4) 0.26740(12) 0.45891(9) 0.01430(17) Uani 1 1 d . .
C9A C 0.79994(4) 0.16770(12) 0.37864(9) 0.01425(17) Uani 1 1 d . .
C10A C 0.70899(4) 0.16174(12) 0.31133(8) 0.01377(17) Uani 1 1 d . .
H10E H 0.7028 0.0989 0.3739 0.017 Uiso 1 1 calc R U
C11A C 0.62012(3) 0.18152(12) 0.22730(8) 0.01344(17) Uani 1 1 d . .
C1' C 0.55802(4) -0.05666(14) 0.78442(9) 0.0180(2) Uani 1 1 d . .
H1'1 H 0.5691 -0.1594 0.7906 0.022 Uiso 1 1 calc R U
C2' C 0.53141(4) -0.03004(17) 0.66511(10) 0.0240(2) Uani 1 1 d . .
H2'1 H 0.5050 0.0410 0.6647 0.029 Uiso 1 1 calc R U
H2'2 H 0.5174 -0.1211 0.6313 0.029 Uiso 1 1 calc R U
C3' C 0.57016(4) 0.02929(16) 0.60043(9) 0.0206(2) Uani 1 1 d . .
H3'1 H 0.5713 -0.0288 0.5329 0.025 Uiso 1 1 calc R U
H3'2 H 0.5635 0.1312 0.5786 0.025 Uiso 1 1 calc R U
C4' C 0.66131(4) 0.10595(14) 0.66895(9) 0.0178(2) Uani 1 1 d . .
H4'1 H 0.6535 0.2099 0.6731 0.021 Uiso 1 1 calc R U
H4'2 H 0.6701 0.0867 0.5953 0.021 Uiso 1 1 calc R U
C5' C 0.74767(4) 0.16341(14) 0.75643(9) 0.0187(2) Uani 1 1 d . .
H5'1 H 0.7591 0.1458 0.6854 0.022 Uiso 1 1 calc R U
H5'2 H 0.7375 0.2657 0.7572 0.022 Uiso 1 1 calc R U
C6' C 0.83507(4) 0.19250(14) 0.84449(10) 0.0202(2) Uani 1 1 d . .
H6' H 0.8395 0.2445 0.7800 0.024 Uiso 1 1 calc R U
C7' C 0.87447(4) 0.17264(15) 0.92864(10) 0.0213(2) Uani 1 1 d . .
H7' H 0.9052 0.2112 0.9224 0.026 Uiso 1 1 calc R U
C8' C 0.86797(4) 0.09524(14) 1.02222(10) 0.0193(2) Uani 1 1 d . .
C9' C 0.82240(4) 0.04207(14) 1.03119(10) 0.0186(2) Uani 1 1 d . .
H9' H 0.8182 -0.0098 1.0959 0.022 Uiso 1 1 calc R U
C10' C 0.73387(4) 0.00312(14) 0.95834(9) 0.0178(2) Uani 1 1 d . .
H10C H 0.7287 0.0181 1.0356 0.021 Uiso 1 1 calc R U
H10D H 0.7339 -0.1022 0.9446 0.021 Uiso 1 1 calc R U
C11' C 0.64436(4) -0.00651(13) 0.88742(9) 0.01608(19) Uani 1 1 d . .
H11C H 0.6491 -0.1119 0.8812 0.019 Uiso 1 1 calc R U
H11D H 0.6357 0.0129 0.9612 0.019 Uiso 1 1 calc R U
C12' C 0.58829(4) 0.19858(13) 0.81336(9) 0.0179(2) Uani 1 1 d . .
H12D H 0.5766 0.2079 0.8840 0.027 Uiso 1 1 calc R U
H12E H 0.5626 0.2270 0.7523 0.027 Uiso 1 1 calc R U
H12F H 0.6164 0.2614 0.8141 0.027 Uiso 1 1 calc R U
C13' C 0.95249(4) 0.09024(19) 1.09287(12) 0.0291(3) Uani 1 1 d . .
H13D H 0.9579 0.0364 1.0271 0.044 Uiso 1 1 calc R U
H13E H 0.9752 0.0568 1.1579 0.044 Uiso 1 1 calc R U
H13F H 0.9576 0.1934 1.0815 0.044 Uiso 1 1 calc R U
C3A' C 0.61764(4) 0.01591(14) 0.68318(9) 0.01678(19) Uani 1 1 d . .
H3A' H 0.6278 -0.0874 0.6818 0.020 Uiso 1 1 calc R U
C4A' C 0.70386(4) 0.06758(13) 0.76084(9) 0.01580(18) Uani 1 1 d . .
H4A' H 0.7136 -0.0337 0.7468 0.019 Uiso 1 1 calc R U
C5A' C 0.78914(4) 0.13903(13) 0.85089(9) 0.01720(19) Uani 1 1 d . .
C9A' C 0.78276(4) 0.06369(13) 0.94667(9) 0.01669(19) Uani 1 1 d . .
C10B C 0.69181(4) 0.07142(13) 0.87896(9) 0.01540(18) Uani 1 1 d . .
H10F H 0.6888 0.1746 0.9009 0.018 Uiso 1 1 calc R U
C11B C 0.60277(4) 0.04132(13) 0.79725(9) 0.01516(18) Uani 1 1 d . .

loop_
_atom_site_aniso_label
_atom_site_aniso_U_11
_atom_site_aniso_U_22
_atom_site_aniso_U_33
_atom_site_aniso_U_23
_atom_site_aniso_U_13
_atom_site_aniso_U_12
O1 0.0139(3) 0.0265(5) 0.0186(3) -0.0042(3) 0.0032(3) -0.0031(3)
O8 0.0141(3) 0.0331(5) 0.0241(4) -0.0055(4) -0.0010(3) 0.0064(3)
O1' 0.0149(3) 0.0310(5) 0.0172(3) -0.0027(3) 0.0056(3) 0.0008(3)
O8' 0.0140(3) 0.0335(5) 0.0268(4) -0.0006(4) 0.0007(3) 0.0006(3)
C1 0.0132(4) 0.0211(5) 0.0146(4) 0.0026(4) 0.0016(3) 0.0000(4)
C2 0.0157(4) 0.0226(6) 0.0223(5) 0.0035(4) -0.0007(4) 0.0033(4)
C3 0.0146(4) 0.0218(6) 0.0264(5) 0.0001(4) 0.0013(4) 0.0043(4)
C4 0.0136(4) 0.0174(5) 0.0187(4) -0.0031(4) 0.0028(3) 0.0017(4)
C5 0.0141(4) 0.0192(5) 0.0173(4) -0.0051(4) 0.0010(3) 0.0013(4)
C6 0.0162(4) 0.0162(5) 0.0165(4) -0.0025(4) 0.0009(3) -0.0013(4)
C7 0.0149(4) 0.0182(5) 0.0179(4) -0.0004(4) -0.0004(3) -0.0015(4)
C8 0.0125(4) 0.0189(5) 0.0183(4) 0.0009(4) 0.0015(3) 0.0010(3)
C9 0.0135(4) 0.0191(5) 0.0170(4) -0.0019(4) 0.0020(3) 0.0009(4)
C10 0.0123(4) 0.0185(5) 0.0174(4) -0.0055(4) 0.0012(3) 0.0009(3)
C11 0.0114(4) 0.0176(5) 0.0160(4) -0.0032(4) 0.0013(3) 0.0000(3)
C12 0.0149(4) 0.0219(5) 0.0188(4) 0.0067(4) 0.0018(3) -0.0019(4)
C13 0.0239(6) 0.0685(13) 0.0284(6) -0.0167(7) -0.0031(5) 0.0226(7)
C3A 0.0134(4) 0.0155(5) 0.0170(4) 0.0015(4) 0.0021(3) 0.0014(3)
C4A 0.0123(4) 0.0141(4) 0.0159(4) -0.0018(3) 0.0026(3) -0.0001(3)
C5A 0.0133(4) 0.0136(4) 0.0158(4) -0.0014(3) 0.0017(3) -0.0009(3)
C9A 0.0122(4) 0.0151(5) 0.0154(4) -0.0012(3) 0.0023(3) -0.0007(3)
C10A 0.0119(4) 0.0147(4) 0.0146(4) -0.0013(3) 0.0019(3) -0.0001(3)
C11A 0.0116(4) 0.0167(5) 0.0120(4) 0.0020(3) 0.0020(3) 0.0001(3)
C1' 0.0153(4) 0.0220(5) 0.0176(4) -0.0023(4) 0.0055(3) 0.0010(4)
C2' 0.0183(5) 0.0366(7) 0.0173(5) -0.0034(5) 0.0030(4) -0.0011(5)
C3' 0.0184(5) 0.0285(6) 0.0151(4) -0.0017(4) 0.0033(3) 0.0031(4)
C4' 0.0170(4) 0.0227(5) 0.0143(4) 0.0020(4) 0.0043(3) 0.0023(4)
C5' 0.0185(4) 0.0209(5) 0.0174(4) 0.0039(4) 0.0049(3) -0.0003(4)
C6' 0.0202(5) 0.0206(5) 0.0209(5) -0.0005(4) 0.0068(4) -0.0022(4)
C7' 0.0176(4) 0.0220(5) 0.0255(5) -0.0042(4) 0.0067(4) -0.0026(4)
C8' 0.0161(4) 0.0210(5) 0.0208(5) -0.0045(4) 0.0030(4) 0.0015(4)
C9' 0.0155(4) 0.0217(5) 0.0189(4) 0.0006(4) 0.0038(3) 0.0020(4)
C10' 0.0143(4) 0.0224(5) 0.0169(4) 0.0040(4) 0.0035(3) 0.0017(4)
C11' 0.0148(4) 0.0190(5) 0.0153(4) 0.0024(4) 0.0051(3) 0.0024(4)
C12' 0.0185(4) 0.0182(5) 0.0173(4) -0.0009(4) 0.0040(3) 0.0049(4)
C13' 0.0160(5) 0.0378(8) 0.0334(6) -0.0096(6) 0.0043(4) 0.0023(5)
C3A' 0.0168(4) 0.0204(5) 0.0138(4) -0.0015(4) 0.0045(3) 0.0030(4)
C4A' 0.0152(4) 0.0185(5) 0.0147(4) 0.0011(3) 0.0051(3) 0.0018(4)
C5A' 0.0173(4) 0.0166(5) 0.0184(4) -0.0007(4) 0.0053(3) 0.0004(4)
C9A' 0.0154(4) 0.0181(5) 0.0173(4) 0.0002(4) 0.0045(3) 0.0023(4)
C10B 0.0143(4) 0.0183(5) 0.0142(4) 0.0011(3) 0.0041(3) 0.0030(4)
C11B 0.0144(4) 0.0175(5) 0.0142(4) -0.0002(3) 0.0042(3) 0.0028(3)

loop_
_atom_type_symbol
_atom_type_description
_atom_type_scat_dispersion_real
_atom_type_scat_dispersion_imag
_atom_type_scat_source
C C 0.0033 0.0016 'International Tables Vol C Tables 4.2.6.8 and 6.1.1.4'
H H 0.0000 0.0000 'International Tables Vol C Tables 4.2.6.8 and 6.1.1.4'
O O 0.0106 0.0060 'International Tables Vol C Tables 4.2.6.8 and 6.1.1.4'

loop_
_geom_angle_atom_site_label_1
_geom_angle_atom_site_label_2
_geom_angle_atom_site_label_3
_geom_angle
C1 O1 H1 109.5
C8 O8 C13 116.91(9)
C1' O1' H1' 109.5
C8' O8' C13' 116.53(11)
O1 C1 C11A 115.88(9)
O1 C1 C2 114.21(9)
C11A C1 C2 104.16(9)
O1 C1 H1A 107.4
C11A C1 H1A 107.4
C2 C1 H1A 107.4
C1 C2 C3 105.89(9)
C1 C2 H2A 110.6
C3 C2 H2A 110.6
C1 C2 H2B 110.6
C3 C2 H2B 110.6
H2A C2 H2B 108.7
C3A C3 C2 103.82(10)
C3A C3 H3A 111.0
C2 C3 H3A 111.0
C3A C3 H3B 111.0
C2 C3 H3B 111.0
H3A C3 H3B 109.0
C3A C4 C4A 109.36(9)
C3A C4 H4A 109.8
C4A C4 H4A 109.8
C3A C4 H4B 109.8
C4A C4 H4B 109.8
H4A C4 H4B 108.3
C5A C5 C4A 114.15(9)
C5A C5 H5A 108.7
C4A C5 H5A 108.7
C5A C5 H5B 108.7
C4A C5 H5B 108.7
H5A C5 H5B 107.6
C7 C6 C5A 122.10(10)
C7 C6 H6 119.0
C5A C6 H6 119.0
C6 C7 C8 119.48(10)
C6 C7 H7 120.3
C8 C7 H7 120.3
O8 C8 C9 125.03(10)
O8 C8 C7 115.27(10)
C9 C8 C7 119.70(10)
C8 C9 C9A 120.31(10)
C8 C9 H9 119.8
C9A C9 H9 119.8
C9A C10 C10A 113.78(9)
C9A C10 H10A 108.8
C10A C10 H10A 108.8
C9A C10 H10B 108.8
C10A C10 H10B 108.8
H10A C10 H10B 107.7
C11A C11 C10A 111.95(8)
C11A C11 H11A 109.2
C10A C11 H11A 109.2
C11A C11 H11B 109.2
C10A C11 H11B 109.2
H11A C11 H11B 107.9
C11A C12 H12A 109.5
C11A C12 H12B 109.5
H12A C12 H12B 109.5
C11A C12 H12C 109.5
H12A C12 H12C 109.5
H12B C12 H12C 109.5
O8 C13 H13A 109.5
O8 C13 H13B 109.5
H13A C13 H13B 109.5
O8 C13 H13C 109.5
H13A C13 H13C 109.5
H13B C13 H13C 109.5
C4 C3A C3 119.67(10)
C4 C3A C11A 112.28(9)
C3 C3A C11A 104.39(9)
C4 C3A H3A1 106.6
C3 C3A H3A1 106.6
C11A C3A H3A1 106.6
C5 C4A C4 111.21(9)
C5 C4A C10A 109.29(9)
C4 C4A C10A 114.04(9)
C5 C4A H4A1 107.3
C4 C4A H4A1 107.3
C10A C4A H4A1 107.3
C9A C5A C6 118.08(10)
C9A C5A C5 122.16(9)
C6 C5A C5 119.76(10)
C5A C9A C9 120.31(9)
C5A C9A C10 120.41(9)
C9 C9A C10 119.28(9)
C10 C10A C11 110.78(8)
C10 C10A C4A 109.20(9)
C11 C10A C4A 112.70(9)
C10 C10A H10E 108.0
C11 C10A H10E 108.0
C4A C10A H10E 108.0
C11 C11A C12 111.41(9)
C11 C11A C3A 108.50(9)
C12 C11A C3A 112.89(9)
C11 C11A C1 115.16(9)
C12 C11A C1 109.10(8)
C3A C11A C1 99.30(8)
O1' C1' C11B 115.82(10)
O1' C1' C2' 110.42(9)
C11B C1' C2' 104.89(10)
O1' C1' H1'1 108.5
C11B C1' H1'1 108.5
C2' C1' H1'1 108.5
C1' C2' C3' 105.71(9)
C1' C2' H2'1 110.6
C3' C2' H2'1 110.6
C1' C2' H2'2 110.6
C3' C2' H2'2 110.6
H2'1 C2' H2'2 108.7
C3A' C3' C2' 103.98(9)
C3A' C3' H3'1 111.0
C2' C3' H3'1 111.0
C3A' C3' H3'2 111.0
C2' C3' H3'2 111.0
H3'1 C3' H3'2 109.0
C3A' C4' C4A' 109.36(9)
C3A' C4' H4'1 109.8
C4A' C4' H4'1 109.8
C3A' C4' H4'2 109.8
C4A' C4' H4'2 109.8
H4'1 C4' H4'2 108.2
C5A' C5' C4A' 113.99(9)
C5A' C5' H5'1 108.8
C4A' C5' H5'1 108.8
C5A' C5' H5'2 108.8
C4A' C5' H5'2 108.8
H5'1 C5' H5'2 107.6
C7' C6' C5A' 122.53(11)
C7' C6' H6' 118.7
C5A' C6' H6' 118.7
C6' C7' C8' 118.58(11)
C6' C7' H7' 120.7
C8' C7' H7' 120.7
O8' C8' C7' 124.07(11)
O8' C8' C9' 115.90(11)
C7' C8' C9' 120.02(11)
C8' C9' C9A' 121.13(11)
C8' C9' H9' 119.4
C9A' C9' H9' 119.4
C9A' C10' C10B 113.63(9)
C9A' C10' H10C 108.8
C10B C10' H10C 108.8
C9A' C10' H10D 108.8
C10B C10' H10D 108.8
H10C C10' H10D 107.7
C11B C11' C10B 112.33(9)
C11B C11' H11C 109.1
C10B C11' H11C 109.1
C11B C11' H11D 109.1
C10B C11' H11D 109.1
H11C C11' H11D 107.9
C11B C12' H12D 109.5
C11B C12' H12E 109.5
H12D C12' H12E 109.5
C11B C12' H12F 109.5
H12D C12' H12F 109.5
H12E C12' H12F 109.5
O8' C13' H13D 109.5
O8' C13' H13E 109.5
H13D C13' H13E 109.5
O8' C13' H13F 109.5
H13D C13' H13F 109.5
H13E C13' H13F 109.5
C4' C3A' C3' 120.52(10)
C4' C3A' C11B 111.72(9)
C3' C3A' C11B 104.15(9)
C4' C3A' H3A' 106.5
C3' C3A' H3A' 106.5
C11B C3A' H3A' 106.5
C5' C4A' C4' 111.74(9)
C5' C4A' C10B 109.19(9)
C4' C4A' C10B 114.34(9)
C5' C4A' H4A' 107.1
C4' C4A' H4A' 107.1
C10B C4A' H4A' 107.1
C6' C5A' C9A' 118.43(10)
C6' C5A' C5' 120.16(10)
C9A' C5A' C5' 121.41(10)
C9' C9A' C5A' 119.30(10)
C9' C9A' C10' 119.85(10)
C5A' C9A' C10' 120.84(10)
C10' C10B C11' 110.31(9)
C10' C10B C4A' 108.36(9)
C11' C10B C4A' 112.71(9)
C10' C10B H10F 108.5
C11' C10B H10F 108.5
C4A' C10B H10F 108.5
C11' C11B C12' 111.68(9)
C11' C11B C1' 114.38(10)
C12' C11B C1' 110.11(9)
C11' C11B C3A' 108.43(8)
C12' C11B C3A' 112.35(9)
C1' C11B C3A' 99.31(9)

loop_
_geom_bond_atom_site_label_1
_geom_bond_atom_site_label_2
_geom_bond_distance
O1 C1 1.4265(15)
O1 H1 0.8400
O8 C8 1.3690(13)
O8 C13 1.4135(18)
O1' C1' 1.4311(14)
O1' H1' 0.8400
O8' C8' 1.3754(14)
O8' C13' 1.4252(15)
C1 C11A 1.5360(14)
C1 C2 1.5407(17)
C1 H1A 1.0000
C2 C3 1.5500(18)
C2 H2A 0.9900
C2 H2B 0.9900
C3 C3A 1.5338(16)
C3 H3A 0.9900
C3 H3B 0.9900
C4 C3A 1.5119(15)
C4 C4A 1.5346(15)
C4 H4A 0.9900
C4 H4B 0.9900
C5 C5A 1.5075(15)
C5 C4A 1.5240(15)
C5 H5A 0.9900
C5 H5B 0.9900
C6 C7 1.3812(16)
C6 C5A 1.4009(14)
C6 H6 0.9500
C7 C8 1.3916(17)
C7 H7 0.9500
C8 C9 1.3913(15)
C9 C9A 1.4061(14)
C9 H9 0.9500
C10 C9A 1.5116(14)
C10 C10A 1.5272(14)
C10 H10A 0.9900
C10 H10B 0.9900
C11 C11A 1.5263(14)
C11 C10A 1.5341(14)
C11 H11A 0.9900
C11 H11B 0.9900
C12 C11A 1.5279(15)
C12 H12A 0.9800
C12 H12B 0.9800
C12 H12C 0.9800
C13 H13A 0.9800
C13 H13B 0.9800
C13 H13C 0.9800
C3A C11A 1.5355(16)
C3A H3A1 1.0000
C4A C10A 1.5348(16)
C4A H4A1 1.0000
C5A C9A 1.3916(15)
C10A H10E 1.0000
C1' C11B 1.5361(16)
C1' C2' 1.5399(16)
C1' H1'1 1.0000
C2' C3' 1.5520(18)
C2' H2'1 0.9900
C2' H2'2 0.9900
C3' C3A' 1.5333(16)
C3' H3'1 0.9900
C3' H3'2 0.9900
C4' C3A' 1.5178(16)
C4' C4A' 1.5341(15)
C4' H4'1 0.9900
C4' H4'2 0.9900
C5' C5A' 1.5091(16)
C5' C4A' 1.5256(16)
C5' H5'1 0.9900
C5' H5'2 0.9900
C6' C7' 1.3872(17)
C6' C5A' 1.3962(16)
C6' H6' 0.9500
C7' C8' 1.3885(18)
C7' H7' 0.9500
C8' C9' 1.3931(16)
C9' C9A' 1.3967(15)
C9' H9' 0.9500
C10' C9A' 1.5124(15)
C10' C10B 1.5303(15)
C10' H10C 0.9900
C10' H10D 0.9900
C11' C11B 1.5271(14)
C11' C10B 1.5345(15)
C11' H11C 0.9900
C11' H11D 0.9900
C12' C11B 1.5341(17)
C12' H12D 0.9800
C12' H12E 0.9800
C12' H12F 0.9800
C13' H13D 0.9800
C13' H13E 0.9800
C13' H13F 0.9800
C3A' C11B 1.5411(15)
C3A' H3A' 1.0000
C4A' C10B 1.5394(15)
C4A' H4A' 1.0000
C5A' C9A' 1.4009(16)
C10B H10F 1.0000

loop_
_geom_hbond_atom_site_label_D
_geom_hbond_atom_site_label_H
_geom_hbond_atom_site_label_A
_geom_hbond_distance_DH
_geom_hbond_distance_HA
_geom_hbond_distance_DA
_geom_hbond_angle_DHA
_geom_hbond_site_symmetry_A
O1 H1 O1' 0.84 2.00 2.7880(12) 156.8 2_656
O1' H1' O1 0.84 1.99 2.8093(12) 163.4 1_556
C13 H13C O8' 0.98 2.53 3.4767(19) 162.6 1_554

loop_
_geom_torsion_atom_site_label_1
_geom_torsion_atom_site_label_2
_geom_torsion_atom_site_label_3
_geom_torsion_atom_site_label_4
_geom_torsion
O1 C1 C2 C3 151.92(10)
C11A C1 C2 C3 24.54(12)
C1 C2 C3 C3A 4.24(12)
C5A C6 C7 C8 0.20(18)
C13 O8 C8 C9 -0.4(2)
C13 O8 C8 C7 179.52(14)
C6 C7 C8 O8 178.84(11)
C6 C7 C8 C9 -1.22(18)
O8 C8 C9 C9A -179.32(11)
C7 C8 C9 C9A 0.74(18)
C4A C4 C3A C3 -178.69(10)
C4A C4 C3A C11A 58.45(12)
C2 C3 C3A C4 -158.29(10)
C2 C3 C3A C11A -31.66(11)
C5A C5 C4A C4 172.54(10)
C5A C5 C4A C10A 45.77(13)
C3A C4 C4A C5 -174.92(10)
C3A C4 C4A C10A -50.80(12)
C7 C6 C5A C9A 1.29(17)
C7 C6 C5A C5 -178.85(11)
C4A C5 C5A C9A -14.25(16)
C4A C5 C5A C6 165.89(10)
C6 C5A C9A C9 -1.76(16)
C5 C5A C9A C9 178.38(11)
C6 C5A C9A C10 179.49(10)
C5 C5A C9A C10 -0.37(17)
C8 C9 C9A C5A 0.77(17)
C8 C9 C9A C10 179.54(11)
C10A C10 C9A C5A -18.01(15)
C10A C10 C9A C9 163.23(10)
C9A C10 C10A C11 174.33(9)
C9A C10 C10A C4A 49.63(13)
C11A C11 C10A C10 -173.25(9)
C11A C11 C10A C4A -50.57(12)
C5 C4A C10A C10 -63.59(11)
C4 C4A C10A C10 171.26(9)
C5 C4A C10A C11 172.84(9)
C4 C4A C10A C11 47.69(12)
C10A C11 C11A C12 -68.33(12)
C10A C11 C11A C3A 56.54(11)
C10A C11 C11A C1 166.75(9)
C4 C3A C11A C11 -61.94(11)
C3 C3A C11A C11 166.96(9)
C4 C3A C11A C12 62.06(11)
C3 C3A C11A C12 -69.05(11)
C4 C3A C11A C1 177.46(8)
C3 C3A C11A C1 46.36(10)
O1 C1 C11A C11 75.00(12)
C2 C1 C11A C11 -158.66(10)
O1 C1 C11A C12 -51.12(12)
C2 C1 C11A C12 75.23(11)
O1 C1 C11A C3A -169.40(9)
C2 C1 C11A C3A -43.06(10)
O1' C1' C2' C3' 147.85(11)
C11B C1' C2' C3' 22.40(13)
C1' C2' C3' C3A' 6.47(14)
C5A' C6' C7' C8' 0.71(19)
C13' O8' C8' C7' -14.85(19)
C13' O8' C8' C9' 165.87(12)
C6' C7' C8' O8' 179.39(12)
C6' C7' C8' C9' -1.37(19)
O8' C8' C9' C9A' -179.96(11)
C7' C8' C9' C9A' 0.74(19)
C4A' C4' C3A' C3' -178.32(10)
C4A' C4' C3A' C11B 58.98(12)
C2' C3' C3A' C4' -159.27(11)
C2' C3' C3A' C11B -33.00(13)
C5A' C5' C4A' C4' 175.02(10)
C5A' C5' C4A' C10B 47.53(13)
C3A' C4' C4A' C5' -175.39(9)
C3A' C4' C4A' C10B -50.73(13)
C7' C6' C5A' C9A' 0.60(19)
C7' C6' C5A' C5' -179.71(12)
C4A' C5' C5A' C6' 164.83(11)
C4A' C5' C5A' C9A' -15.50(16)
C8' C9' C9A' C5A' 0.59(18)
C8' C9' C9A' C10' 179.30(11)
C6' C5A' C9A' C9' -1.24(17)
C5' C5A' C9A' C9' 179.08(11)
C6' C5A' C9A' C10' -179.94(11)
C5' C5A' C9A' C10' 0.39(17)
C10B C10' C9A' C9' 162.69(11)
C10B C10' C9A' C5A' -18.62(16)
C9A' C10' C10B C11' 174.07(9)
C9A' C10' C10B C4A' 50.25(13)
C11B C11' C10B C10' -170.88(9)
C11B C11' C10B C4A' -49.62(13)
C5' C4A' C10B C10' -64.95(12)
C4' C4A' C10B C10' 169.04(10)
C5' C4A' C10B C11' 172.69(9)
C4' C4A' C10B C11' 46.67(13)
C10B C11' C11B C12' -67.72(11)
C10B C11' C11B C1' 166.38(9)
C10B C11' C11B C3A' 56.61(12)
O1' C1' C11B C11' 81.03(12)
C2' C1' C11B C11' -156.98(10)
O1' C1' C11B C12' -45.68(13)
C2' C1' C11B C12' 76.30(11)
O1' C1' C11B C3A' -163.75(10)
C2' C1' C11B C3A' -41.76(11)
C4' C3A' C11B C11' -62.46(12)
C3' C3A' C11B C11' 165.93(10)
C4' C3A' C11B C12' 61.46(12)
C3' C3A' C11B C12' -70.15(12)
C4' C3A' C11B C1' 177.83(9)
C3' C3A' C11B C1' 46.22(11)
